data_4119498
loop_
_publ_author_name
'Satoshi Horike'
'Yusuke Kamitsubo'
'Munehiro Inukai'
'Tomohiro Fukushima'
'Daiki Umeyama'
'Tomoya Itakura'
'Susumu Kitagawa'

_publ_section_title
;
 Postsynthesis Modification of a Porous Coordination Polymer by LiCl To
 Enhance H+ Transport
;
_journal_name_full 'Journal of the American Chemical Society'
_journal_page_first 4612
_journal_page_last 4615
_journal_paper_doi 10.1021/ja3122872
_journal_volume 135
_journal_year 2013
_chemical_formula_sum 'C2 Ca0.5 Cl0.25 O2.25'
_chemical_formula_weight 88.92
_chemical_name_systematic
; 
 ? 
;
_space_group_IT_number 122
_symmetry_cell_setting tetragonal
_symmetry_space_group_name_Hall 'I -4 2bw'
_symmetry_space_group_name_H-M 'I -4 2 d'
_atom_sites_solution_primary direct
_atom_sites_solution_secondary difmap
_audit_creation_method SHELXL-97
_cell_angle_alpha 90.00
_cell_angle_beta 90.00
_cell_angle_gamma 90.00
_cell_formula_units_Z 16
_cell_length_a 13.6253(16)
_cell_length_b 13.6253(16)
_cell_length_c 7.6476(9)
_cell_measurement_temperature 223(2)
_cell_measurement_theta_max 27.5
_cell_measurement_theta_min 3
_cell_volume 1419.8(3)
_computing_structure_refinement 'SHELXL-97 (Sheldrick, 1997)'
_computing_structure_solution 'SHELXS-97 (Sheldrick, 1990)'
_diffrn_ambient_temperature 273(2)
_diffrn_measured_fraction_theta_full 1.000
_diffrn_measured_fraction_theta_max 1.000
_diffrn_measurement_device_type CCD
_diffrn_measurement_method \w
_diffrn_radiation_monochromator graphite
_diffrn_radiation_source 'fine-focus sealed tube'
_diffrn_radiation_type MoK\a
_diffrn_radiation_wavelength 0.71075
_diffrn_reflns_av_R_equivalents 0.0365
_diffrn_reflns_av_sigmaI/netI 0.0220
_diffrn_reflns_limit_h_max 17
_diffrn_reflns_limit_h_min -17
_diffrn_reflns_limit_k_max 17
_diffrn_reflns_limit_k_min -16
_diffrn_reflns_limit_l_max 9
_diffrn_reflns_limit_l_min -9
_diffrn_reflns_number 5309
_diffrn_reflns_theta_full 27.46
_diffrn_reflns_theta_max 27.46
_diffrn_reflns_theta_min 2.99
_exptl_absorpt_coefficient_mu 1.026
_exptl_absorpt_correction_T_max 0.8211
_exptl_absorpt_correction_T_min 0.8211
_exptl_absorpt_correction_type empirical
_exptl_crystal_colour colorless
_exptl_crystal_density_diffrn 1.664
_exptl_crystal_description Rod
_exptl_crystal_F_000 708
_exptl_crystal_size_max 0.20
_exptl_crystal_size_mid 0.20
_exptl_crystal_size_min 0.20
_refine_diff_density_max 2.488
_refine_diff_density_min -0.942
_refine_diff_density_rms 0.250
_refine_ls_abs_structure_details 'Flack H D (1983), Acta Cryst. A39, 876-881'
_refine_ls_abs_structure_Flack 0.9(2)
_refine_ls_extinction_method none
_refine_ls_goodness_of_fit_ref 1.179
_refine_ls_matrix_type full
_refine_ls_number_parameters 48
_refine_ls_number_reflns 823
_refine_ls_number_restraints 0
_refine_ls_restrained_S_all 1.179
_refine_ls_R_factor_all 0.0828
_refine_ls_R_factor_gt 0.0821
_refine_ls_shift/su_max 0.000
_refine_ls_shift/su_mean 0.000
_refine_ls_structure_factor_coef Fsqd
_refine_ls_weighting_details 'calc w=1/[\s^2^(Fo^2^)+(0.1769P)^2^+9.8534P] where P=(Fo^2^+2Fc^2^)/3'
_refine_ls_weighting_scheme calc
_refine_ls_wR_factor_gt 0.2565
_refine_ls_wR_factor_ref 0.2579
_reflns_number_gt 816
_reflns_number_total 823
_reflns_threshold_expression >2sigma(I)
_cod_data_source_file ja3122872_si_002.cif
_cod_data_source_block ydkr
_cod_original_formula_sum 'C2 Ca0.50 Cl0.25 O2.25'
_cod_database_code 4119498

loop_
_symmetry_equiv_pos_as_xyz
'x, y, z'
'-x, -y, z'
'x, -y+1/2, -z+1/4'
'-x, y+1/2, -z+1/4'
'y, x+1/2, z+1/4'
'-y, -x+1/2, z+1/4'
'-y, x, -z'
'y, -x, -z'
'x+1/2, y+1/2, z+1/2'
'-x+1/2, -y+1/2, z+1/2'
'x+1/2, -y+1, -z+3/4'
'-x+1/2, y+1, -z+3/4'
'y+1/2, x+1, z+3/4'
'-y+1/2, -x+1, z+3/4'
'-y+1/2, x+1/2, -z+1/2'
'y+1/2, -x+1/2, -z+1/2'

loop_
_atom_site_label
_atom_site_type_symbol
_atom_site_fract_x
_atom_site_fract_y
_atom_site_fract_z
_atom_site_U_iso_or_equiv
_atom_site_adp_type
_atom_site_occupancy
_atom_site_symmetry_multiplicity
_atom_site_calc_flag
_atom_site_refinement_flags
_atom_site_disorder_assembly
_atom_site_disorder_group
Ca1 Ca 0.30757(12) 0.2500 0.1250 0.0186(6) Uani 1 2 d S . .
O1 O 0.3445(4) 0.2698(4) -0.1767(6) 0.0263(13) Uani 1 1 d . . .
O2 O 0.2735(5) 0.4147(4) 0.1662(6) 0.0385(17) Uani 1 1 d . A .
C7 C 0.2609(7) 0.4789(4) 0.2801(8) 0.0259(15) Uani 1 1 d . . .
C2 C 0.4143(4) 0.2592(7) -0.2826(7) 0.0236(14) Uani 1 1 d . . .
O3 O 0.4748(10) 0.2500 0.1250 0.030(3) Uiso 0.50 2 d SP A 1
Cl1 Cl 0.4781(17) 0.1910(17) 0.116(4) 0.110(6) Uiso 0.25 1 d P . 2

loop_
_atom_site_aniso_label
_atom_site_aniso_U_11
_atom_site_aniso_U_22
_atom_site_aniso_U_33
_atom_site_aniso_U_23
_atom_site_aniso_U_13
_atom_site_aniso_U_12
Ca1 0.0244(9) 0.0191(9) 0.0125(8) -0.0018(7) 0.000 0.000
O1 0.020(2) 0.049(4) 0.011(2) -0.002(2) 0.0030(16) 0.0010(19)
O2 0.078(5) 0.022(2) 0.016(3) -0.0021(19) 0.004(2) 0.007(2)
C7 0.049(4) 0.014(3) 0.014(3) 0.002(2) 0.000(3) 0.002(3)
C2 0.016(3) 0.042(4) 0.013(3) 0.000(3) 0.000(2) 0.001(3)

loop_
_atom_type_symbol
_atom_type_description
_atom_type_scat_dispersion_real
_atom_type_scat_dispersion_imag
_atom_type_scat_source
C C 0.0033 0.0016 'International Tables Vol C Tables 4.2.6.8 and 6.1.1.4'
O O 0.0106 0.0060 'International Tables Vol C Tables 4.2.6.8 and 6.1.1.4'
Ca Ca 0.2262 0.3064 'International Tables Vol C Tables 4.2.6.8 and 6.1.1.4'
Cl Cl 0.1484 0.1585 'International Tables Vol C Tables 4.2.6.8 and 6.1.1.4'

loop_
_geom_angle_atom_site_label_1
_geom_angle_atom_site_label_2
_geom_angle_atom_site_label_3
_geom_angle
_geom_angle_site_symmetry_1
_geom_angle_site_symmetry_3
O3 Ca1 O2 101.59(19) . 3
O3 Ca1 O2 101.59(19) . .
O2 Ca1 O2 156.8(4) 3 .
O3 Ca1 O1 77.77(13) . 3
O2 Ca1 O1 93.71(19) 3 3
O2 Ca1 O1 91.17(19) . 3
O3 Ca1 O1 77.77(13) . .
O2 Ca1 O1 91.17(19) 3 .
O2 Ca1 O1 93.71(19) . .
O1 Ca1 O1 155.5(3) 3 .
O3 Ca1 Cl1 19.2(5) . .
O2 Ca1 Cl1 82.5(6) 3 .
O2 Ca1 Cl1 120.7(5) . .
O1 Ca1 Cl1 77.9(7) 3 .
O1 Ca1 Cl1 79.0(7) . .
O3 Ca1 Cl1 19.2(5) . 3
O2 Ca1 Cl1 120.7(5) 3 3
O2 Ca1 Cl1 82.5(6) . 3
O1 Ca1 Cl1 79.0(7) 3 3
O1 Ca1 Cl1 77.9(7) . 3
Cl1 Ca1 Cl1 38.3(10) . 3
O3 Ca1 O1 143.37(10) . 10
O2 Ca1 O1 79.5(2) 3 10
O2 Ca1 O1 82.0(2) . 10
O1 Ca1 O1 65.66(19) 3 10
O1 Ca1 O1 138.77(13) . 10
Cl1 Ca1 O1 137.8(7) . 10
Cl1 Ca1 O1 140.9(7) 3 10
O3 Ca1 O1 143.37(10) . 12_544
O2 Ca1 O1 82.0(2) 3 12_544
O2 Ca1 O1 79.5(2) . 12_544
O1 Ca1 O1 138.77(13) 3 12_544
O1 Ca1 O1 65.66(19) . 12_544
Cl1 Ca1 O1 140.9(7) . 12_544
Cl1 Ca1 O1 137.8(7) 3 12_544
O1 Ca1 O1 73.3(2) 10 12_544
O3 Ca1 C2 166.64(11) . 12_544
O2 Ca1 C2 79.2(2) 3 12_544
O2 Ca1 C2 78.3(2) . 12_544
O1 Ca1 C2 115.56(17) 3 12_544
O1 Ca1 C2 88.89(16) . 12_544
Cl1 Ca1 C2 157.8(6) . 12_544
Cl1 Ca1 C2 155.8(6) 3 12_544
O1 Ca1 C2 49.99(15) 10 12_544
O1 Ca1 C2 23.27(15) 12_544 12_544
O3 Ca1 C2 166.64(11) . 10
O2 Ca1 C2 78.3(2) 3 10
O2 Ca1 C2 79.2(2) . 10
O1 Ca1 C2 88.89(16) 3 10
O1 Ca1 C2 115.56(17) . 10
Cl1 Ca1 C2 155.8(6) . 10
Cl1 Ca1 C2 157.8(6) 3 10
O1 Ca1 C2 23.27(15) 10 10
O1 Ca1 C2 49.99(15) 12_544 10
C2 Ca1 C2 26.7(2) 12_544 10
O3 Ca1 Ca1 112.31(4) . 10
O2 Ca1 Ca1 92.85(13) 3 10
O2 Ca1 Ca1 78.33(13) . 10
O1 Ca1 Ca1 35.15(12) 3 10
O1 Ca1 Ca1 168.08(14) . 10
Cl1 Ca1 Ca1 112.6(7) . 10
Cl1 Ca1 Ca1 109.4(7) 3 10
O1 Ca1 Ca1 31.99(11) 10 10
O1 Ca1 Ca1 103.82(12) 12_544 10
C2 Ca1 Ca1 80.86(12) 12_544 10
C2 Ca1 Ca1 54.56(11) 10 10
C2 O1 Ca1 140.6(4) . .
C2 O1 Ca1 102.5(4) . 10_554
Ca1 O1 Ca1 112.86(19) . 10_554
C7 O2 Ca1 143.5(4) . .
O2 C7 C2 135.5(6) . 8_565
O2 C7 C7 135.4(4) . 12_545
C2 C7 C7 89.1(4) 8_565 12_545
O1 C2 C2 130.9(4) . 3_554
O1 C2 C7 138.3(6) . 7_655
C2 C2 C7 90.9(3) 3_554 7_655
O1 C2 Ca1 54.2(3) . 10_554
C2 C2 Ca1 76.64(11) 3_554 10_554
C7 C2 Ca1 167.5(4) 7_655 10_554
Cl1 Cl1 Ca1 70.8(5) 3 .

loop_
_geom_bond_atom_site_label_1
_geom_bond_atom_site_label_2
_geom_bond_distance
_geom_bond_site_symmetry_2
Ca1 O3 2.278(14) .
Ca1 O2 2.313(5) 3
Ca1 O2 2.313(5) .
Ca1 O1 2.376(5) 3
Ca1 O1 2.377(5) .
Ca1 Cl1 2.46(2) .
Ca1 Cl1 2.46(2) 3
Ca1 O1 2.582(5) 10
Ca1 O1 2.582(5) 12_544
Ca1 C2 3.108(6) 12_544
Ca1 C2 3.108(6) 10
Ca1 Ca1 4.1331(13) 10
O1 C2 1.258(8) .
O1 Ca1 2.582(5) 10_554
O2 C7 1.246(8) .
C7 C2 1.455(8) 8_565
C7 C7 1.482(12) 12_545
C2 C2 1.436(12) 3_554
C2 C7 1.455(8) 7_655
C2 Ca1 3.108(6) 10_554
Cl1 Cl1 1.61(4) 3

loop_
_geom_torsion_atom_site_label_1
_geom_torsion_atom_site_label_2
_geom_torsion_atom_site_label_3
_geom_torsion_atom_site_label_4
_geom_torsion
_geom_torsion_site_symmetry_1
_geom_torsion_site_symmetry_4
O3 Ca1 O1 C2 17.3(9) . .
O2 Ca1 O1 C2 -84.3(9) 3 .
O2 Ca1 O1 C2 118.3(9) . .
O1 Ca1 O1 C2 17.3(9) 3 .
Cl1 Ca1 O1 C2 -2.3(10) . .
Cl1 Ca1 O1 C2 36.9(10) 3 .
O1 Ca1 O1 C2 -159.6(9) 10 .
O1 Ca1 O1 C2 -165.0(8) 12_544 .
C2 Ca1 O1 C2 -163.5(10) 12_544 .
C2 Ca1 O1 C2 -161.9(7) 10 .
Ca1 Ca1 O1 C2 165.9(7) 10 .
O3 Ca1 O1 Ca1 169.3(2) . 10_554
O2 Ca1 O1 Ca1 67.6(3) 3 10_554
O2 Ca1 O1 Ca1 -89.7(3) . 10_554
O1 Ca1 O1 Ca1 169.3(2) 3 10_554
Cl1 Ca1 O1 Ca1 149.7(6) . 10_554
Cl1 Ca1 O1 Ca1 -171.1(6) 3 10_554
O1 Ca1 O1 Ca1 -7.66(16) 10 10_554
O1 Ca1 O1 Ca1 -13.0(3) 12_544 10_554
C2 Ca1 O1 Ca1 -11.5(3) 12_544 10_554
C2 Ca1 O1 Ca1 -9.9(3) 10 10_554
Ca1 Ca1 O1 Ca1 -42.1(8) 10 10_554
O3 Ca1 O2 C7 -87.6(11) . .
O2 Ca1 O2 C7 92.4(11) 3 .
O1 Ca1 O2 C7 -9.9(11) 3 .
O1 Ca1 O2 C7 -165.9(11) . .
Cl1 Ca1 O2 C7 -86.4(14) . .
Cl1 Ca1 O2 C7 -88.6(12) 3 .
O1 Ca1 O2 C7 55.4(11) 10 .
O1 Ca1 O2 C7 129.7(11) 12_544 .
C2 Ca1 O2 C7 106.0(11) 12_544 .
C2 Ca1 O2 C7 78.8(11) 10 .
Ca1 Ca1 O2 C7 23.1(10) 10 .
Ca1 O2 C7 C2 164.4(8) . 8_565
Ca1 O2 C7 C7 -17(2) . 12_545
Ca1 O1 C2 C2 153.7(9) . 3_554
Ca1 O1 C2 C2 0.0(15) 10_554 3_554
Ca1 O1 C2 C7 -27.5(19) . 7_655
Ca1 O1 C2 C7 178.8(11) 10_554 7_655
Ca1 O1 C2 Ca1 153.7(9) . 10_554
O3 Ca1 Cl1 Cl1 0.0 . 3
O2 Ca1 Cl1 Cl1 177(2) 3 3
O2 Ca1 Cl1 Cl1 -3(2) . 3
O1 Ca1 Cl1 Cl1 -88(2) 3 3
O1 Ca1 Cl1 Cl1 84(2) . 3
O1 Ca1 Cl1 Cl1 -117.9(18) 10 3
O1 Ca1 Cl1 Cl1 109.7(18) 12_544 3
C2 Ca1 Cl1 Cl1 142.5(11) 12_544 3
C2 Ca1 Cl1 Cl1 -145.8(10) 10 3
Ca1 Ca1 Cl1 Cl1 -93(2) 10 3
